data_4319443
loop_
_publ_author_name
'Jacques Andrieu'
'Jean-Michel Camus'
'Jochen Dietz'
'Philippe Richard'
'Rinaldo Poli'

_publ_contact_author_address
;
L.S.E.O. faculte des sciences, 6 Bd Gabriel 21000 Dijon, FRANCE
;
_publ_contact_author_email jandrieu@satie.u-bourgogne.fr
_publ_contact_author_fax +33-0380396073
_publ_contact_author_name 'Dr. J. Andrieu'
_publ_contact_author_phone +33-0380396880
_publ_section_title
;
 Synthesis of \b-P,N Aminophosphines and Coordination Chemistry to PdII.
 X-ray Structures of [PdCl2(Ph2PCH2CH(Ph)NHPh-\kP,\kN)] and
 [PdCl(\h3-C3H5)(Ph2PCH2CH(Ph)NHPh-\kP)]
;
_journal_name_full 'Inorganic Chemistry'
_journal_page_first 1597
_journal_page_last 1605
_journal_paper_doi 10.1021/ic000867y
_journal_volume 40
_journal_year 2001
_chemical_formula_sum 'C29 H29 Cl N P Pd'
_chemical_formula_weight 564.35
_chemical_name_systematic
; 
 ? 
;
_space_group_IT_number 9
_symmetry_cell_setting monoclinic
_symmetry_space_group_name_Hall 'C -2yc'
_symmetry_space_group_name_H-M 'C 1 c 1'
_atom_sites_solution_hydrogens geom
_atom_sites_solution_primary patterson
_atom_sites_solution_secondary difmap
_audit_creation_method SHELXL-97
_cell_angle_alpha 90.00
_cell_angle_beta 100.651(9)
_cell_angle_gamma 90.00
_cell_formula_units_Z 4
_cell_length_a 10.9120(10)
_cell_length_b 17.194(2)
_cell_length_c 14.169(2)
_cell_measurement_reflns_used 25
_cell_measurement_temperature 293(2)
_cell_measurement_theta_max 18.16
_cell_measurement_theta_min 10.44
_cell_volume 2612.6(5)
_computing_cell_refinement 'SET4 (de Boer & Duisenberg, 1984)'
_computing_data_collection 'CAD4 EXPRESS'
_computing_data_reduction 'XCAD4 (Harms, 1996)'
_computing_molecular_graphics ORTEP3
_computing_structure_refinement 'SHELXL-97 (Sheldrick, 1997)'
_computing_structure_solution 'SHELXS-97 (Sheldrick, 1990)'
_diffrn_ambient_temperature 293(2)
_diffrn_measured_fraction_theta_full 1.000
_diffrn_measured_fraction_theta_max 1.000
_diffrn_measurement_device_type 'Enraf Nonius CAD4'
_diffrn_measurement_method omega-scans
_diffrn_radiation_monochromator graphite
_diffrn_radiation_source 'fine-focus sealed tube'
_diffrn_radiation_type MoK\a
_diffrn_radiation_wavelength 0.71073
_diffrn_reflns_av_R_equivalents 0.0340
_diffrn_reflns_av_sigmaI/netI 0.0204
_diffrn_reflns_limit_h_max 13
_diffrn_reflns_limit_h_min -13
_diffrn_reflns_limit_k_max 21
_diffrn_reflns_limit_k_min 0
_diffrn_reflns_limit_l_max 0
_diffrn_reflns_limit_l_min -17
_diffrn_reflns_number 2779
_diffrn_reflns_theta_full 26.30
_diffrn_reflns_theta_max 26.30
_diffrn_reflns_theta_min 2.24
_diffrn_standards_decay_% 0
_diffrn_standards_interval_time 7200
_diffrn_standards_number 3
_exptl_absorpt_coefficient_mu 0.891
_exptl_absorpt_correction_T_max 0.99
_exptl_absorpt_correction_T_min 0.94
_exptl_absorpt_correction_type psi-scan
_exptl_crystal_colour yellow
_exptl_crystal_density_diffrn 1.435
_exptl_crystal_density_meas ?
_exptl_crystal_density_method 'not measured'
_exptl_crystal_description prism
_exptl_crystal_F_000 1152
_exptl_crystal_size_max 0.35
_exptl_crystal_size_mid 0.20
_exptl_crystal_size_min 0.20
_refine_diff_density_max 0.249
_refine_diff_density_min -0.318
_refine_diff_density_rms 0.059
_refine_ls_abs_structure_details 'Flack H D (1983), Acta Cryst. A39, 876-881'
_refine_ls_abs_structure_Flack 0.00(6)
_refine_ls_extinction_method none
_refine_ls_goodness_of_fit_ref 1.073
_refine_ls_hydrogen_treatment mixed
_refine_ls_matrix_type full
_refine_ls_number_parameters 314
_refine_ls_number_reflns 2776
_refine_ls_number_restraints 9
_refine_ls_restrained_S_all 1.071
_refine_ls_R_factor_all 0.0301
_refine_ls_R_factor_gt 0.0241
_refine_ls_shift/su_max 0.680
_refine_ls_shift/su_mean 0.002
_refine_ls_structure_factor_coef Fsqd
_refine_ls_weighting_details 'calc w=1/[\s^2^(Fo^2^)+(0.0373P)^2^+0.5797P] where P=(Fo^2^+2Fc^2^)/3'
_refine_ls_weighting_scheme calc
_refine_ls_wR_factor_gt 0.0604
_refine_ls_wR_factor_ref 0.0629
_reflns_number_gt 2588
_reflns_number_total 2776
_reflns_threshold_expression >2sigma(I)
_cod_data_source_file ic000867y_2.cif
_cod_data_source_block p15a
_cod_depositor_comments
;
The following automatic conversions were performed:

'_exptl_crystal_density_meas' value 'not measured' was changed to '?'
- the value is perceived as not measured.

Automatic conversion script
Id: cif_fix_values 3008 2015-01-20 13:52:24Z robertas 
;
_cod_database_code 4319443

loop_
_symmetry_equiv_pos_as_xyz
'x, y, z'
'x, -y, z+1/2'
'x+1/2, y+1/2, z'
'x+1/2, -y+1/2, z+1/2'

loop_
_atom_site_label
_atom_site_type_symbol
_atom_site_fract_x
_atom_site_fract_y
_atom_site_fract_z
_atom_site_U_iso_or_equiv
_atom_site_adp_type
_atom_site_occupancy
_atom_site_symmetry_multiplicity
_atom_site_calc_flag
_atom_site_refinement_flags
_atom_site_disorder_assembly
_atom_site_disorder_group
Pd1 Pd 0.00406(2) 0.083906(14) 0.25093(2) 0.05287(9) Uani 1 1 d . . .
P P 0.20273(8) 0.03675(5) 0.27450(8) 0.04159(19) Uani 1 1 d . . .
Cl1 Cl -0.00780(17) 0.09843(11) 0.41539(14) 0.0881(5) Uani 1 1 d . . .
C3 C 0.3042(4) 0.0615(2) 0.1907(3) 0.0461(8) Uani 1 1 d . . .
C4 C 0.2915(4) 0.1342(2) 0.1472(3) 0.0564(9) Uani 1 1 d . . .
H4 H 0.2248 0.1662 0.1536 0.073 Uiso 1 1 calc R . .
C5 C 0.3798(5) 0.1588(3) 0.0939(4) 0.0732(13) Uani 1 1 d . . .
H5 H 0.3731 0.2079 0.0658 0.095 Uiso 1 1 calc R . .
C6 C 0.4751(6) 0.1114(4) 0.0829(4) 0.0787(16) Uani 1 1 d . . .
H6 H 0.5339 0.1287 0.0477 0.102 Uiso 1 1 calc R . .
C7 C 0.4867(5) 0.0390(3) 0.1221(4) 0.0750(14) Uani 1 1 d . . .
H7 H 0.5514 0.0066 0.1122 0.098 Uiso 1 1 calc R . .
C8 C 0.4014(4) 0.0137(3) 0.1772(3) 0.0595(10) Uani 1 1 d . . .
H8 H 0.4097 -0.0355 0.2050 0.077 Uiso 1 1 calc R . .
C9 C 0.1906(4) -0.0682(2) 0.2703(3) 0.0481(8) Uani 1 1 d . . .
C10 C 0.1429(6) -0.1036(3) 0.1826(4) 0.0724(14) Uani 1 1 d . . .
H10 H 0.1261 -0.0736 0.1271 0.094 Uiso 1 1 calc R . .
C11 C 0.1205(7) -0.1824(3) 0.1774(5) 0.0909(19) Uani 1 1 d . . .
H11 H 0.0906 -0.2054 0.1182 0.118 Uiso 1 1 calc R . .
C12 C 0.1416(6) -0.2265(3) 0.2579(5) 0.0874(17) Uani 1 1 d . . .
H12 H 0.1244 -0.2795 0.2542 0.114 Uiso 1 1 calc R . .
C13 C 0.1888(7) -0.1926(3) 0.3455(5) 0.0938(19) Uani 1 1 d . . .
H13 H 0.2041 -0.2230 0.4006 0.122 Uiso 1 1 calc R . .
C14 C 0.2133(5) -0.1140(3) 0.3517(4) 0.0757(14) Uani 1 1 d . . .
H14 H 0.2453 -0.0917 0.4110 0.098 Uiso 1 1 calc R . .
N N 0.2547(3) 0.1921(2) 0.4084(3) 0.0656(10) Uani 1 1 d . . .
H H 0.1966 0.1702 0.4135 0.085 Uiso 1 1 d R . .
C1 C 0.3088(4) 0.0572(2) 0.3886(3) 0.0462(8) Uani 1 1 d . . .
H1A H 0.2660 0.0464 0.4413 0.060 Uiso 1 1 calc R . .
H1B H 0.3801 0.0226 0.3948 0.060 Uiso 1 1 calc R . .
C2 C 0.3553(4) 0.1417(2) 0.3966(3) 0.0466(8) Uani 1 1 d . . .
H2 H 0.3804 0.1553 0.3357 0.061 Uiso 1 1 calc R . .
C21 C 0.2552(4) 0.2715(2) 0.3923(3) 0.0572(10) Uani 1 1 d . . .
C22 C 0.3575(5) 0.3108(3) 0.3738(4) 0.0634(11) Uani 1 1 d . . .
H22 H 0.4303 0.2835 0.3708 0.082 Uiso 1 1 calc R . .
C23 C 0.3538(7) 0.3913(3) 0.3595(4) 0.0799(16) Uani 1 1 d . . .
H23 H 0.4238 0.4169 0.3463 0.104 Uiso 1 1 calc R . .
C24 C 0.2489(8) 0.4326(3) 0.3646(4) 0.091(2) Uani 1 1 d . . .
H24 H 0.2471 0.4863 0.3561 0.118 Uiso 1 1 calc R . .
C25 C 0.1465(7) 0.3941(3) 0.3824(4) 0.0861(19) Uani 1 1 d . . .
H25 H 0.0741 0.4220 0.3847 0.112 Uiso 1 1 calc R . .
C26 C 0.1468(5) 0.3140(3) 0.3972(4) 0.0697(12) Uani 1 1 d . . .
H26 H 0.0762 0.2890 0.4101 0.091 Uiso 1 1 calc R . .
C15 C 0.4700(4) 0.1481(2) 0.4753(3) 0.0495(8) Uani 1 1 d . . .
C16 C 0.4648(6) 0.1751(3) 0.5658(3) 0.0729(13) Uani 1 1 d . . .
H16 H 0.3892 0.1902 0.5814 0.095 Uiso 1 1 calc R . .
C17 C 0.5758(10) 0.1794(4) 0.6346(4) 0.114(3) Uani 1 1 d . . .
H17 H 0.5733 0.1985 0.6956 0.148 Uiso 1 1 calc R . .
C18 C 0.6850(8) 0.1564(4) 0.6135(7) 0.119(3) Uani 1 1 d . . .
H18 H 0.7570 0.1589 0.6602 0.155 Uiso 1 1 calc R . .
C19 C 0.6910(5) 0.1295(4) 0.5243(6) 0.095(2) Uani 1 1 d . . .
H19 H 0.7668 0.1137 0.5098 0.123 Uiso 1 1 calc R . .
C20 C 0.5852(4) 0.1260(3) 0.4565(4) 0.0660(12) Uani 1 1 d . . .
H20 H 0.5904 0.1082 0.3954 0.086 Uiso 1 1 calc R . .
C27 C -0.1846(6) 0.1182(6) 0.1858(8) 0.117(3) Uani 1 1 d D . .
H27A H -0.149(7) 0.169(2) 0.180(6) 0.152 Uiso 1 1 d D . .
H27B H -0.251(7) 0.110(5) 0.220(6) 0.152 Uiso 1 1 d D . .
C28 C -0.1375(8) 0.0769(5) 0.1251(8) 0.122(3) Uani 1 1 d D . .
H28 H -0.150(8) 0.0215(17) 0.131(7) 0.158 Uiso 1 1 d D . .
C29 C -0.0285(8) 0.0850(5) 0.0976(5) 0.102(3) Uani 1 1 d D . .
H29A H 0.018(6) 0.131(3) 0.122(6) 0.133 Uiso 1 1 d D . .
H29B H 0.016(6) 0.043(3) 0.074(6) 0.133 Uiso 1 1 d D . .

loop_
_atom_site_aniso_label
_atom_site_aniso_U_11
_atom_site_aniso_U_22
_atom_site_aniso_U_33
_atom_site_aniso_U_23
_atom_site_aniso_U_13
_atom_site_aniso_U_12
Pd1 0.04306(13) 0.04720(13) 0.06705(17) -0.00191(17) 0.00675(10) 0.00291(15)
P 0.0431(4) 0.0367(4) 0.0438(4) -0.0019(3) 0.0050(3) 0.0014(3)
Cl1 0.0798(10) 0.1078(11) 0.0870(10) -0.0159(8) 0.0420(9) -0.0199(8)
C3 0.0494(19) 0.0457(17) 0.0421(18) -0.0057(15) 0.0058(15) -0.0054(15)
C4 0.062(2) 0.057(2) 0.050(2) 0.0024(18) 0.0074(18) -0.0023(18)
C5 0.092(4) 0.070(3) 0.057(3) 0.005(2) 0.012(2) -0.023(3)
C6 0.086(4) 0.093(4) 0.065(3) -0.019(3) 0.035(3) -0.037(3)
C7 0.062(3) 0.085(3) 0.084(3) -0.031(3) 0.030(2) -0.013(2)
C8 0.056(2) 0.054(2) 0.070(3) -0.012(2) 0.016(2) -0.0026(18)
C9 0.0486(19) 0.0400(17) 0.056(2) -0.0045(15) 0.0102(16) -0.0031(14)
C10 0.097(4) 0.057(3) 0.065(3) -0.014(2) 0.018(3) -0.019(2)
C11 0.114(5) 0.062(3) 0.102(5) -0.031(3) 0.035(4) -0.027(3)
C12 0.102(4) 0.041(2) 0.124(5) -0.011(3) 0.032(4) -0.013(2)
C13 0.118(5) 0.051(3) 0.106(5) 0.021(3) 0.007(4) -0.008(3)
C14 0.091(4) 0.050(2) 0.078(3) 0.008(2) -0.005(3) -0.009(2)
N 0.0540(19) 0.0436(17) 0.099(3) -0.0081(18) 0.0129(19) -0.0017(14)
C1 0.054(2) 0.0405(16) 0.0418(18) 0.0012(15) 0.0035(15) 0.0007(16)
C2 0.0497(19) 0.0432(18) 0.0457(19) -0.0019(15) 0.0055(15) -0.0008(15)
C21 0.071(3) 0.048(2) 0.049(2) -0.0041(16) 0.0006(18) 0.0076(18)
C22 0.074(3) 0.047(2) 0.064(3) -0.0003(19) -0.001(2) -0.002(2)
C23 0.118(5) 0.047(2) 0.072(3) 0.003(3) 0.013(3) -0.003(3)
C24 0.155(7) 0.049(2) 0.073(3) 0.009(2) 0.035(4) 0.016(3)
C25 0.123(5) 0.072(3) 0.066(3) 0.005(3) 0.023(3) 0.046(3)
C26 0.086(3) 0.067(3) 0.058(3) 0.001(2) 0.018(2) 0.021(2)
C15 0.060(2) 0.0377(17) 0.047(2) 0.0028(15) 0.0010(17) -0.0085(15)
C16 0.108(4) 0.057(2) 0.049(2) -0.001(2) 0.003(2) -0.009(2)
C17 0.193(9) 0.079(4) 0.050(3) 0.001(3) -0.026(4) -0.036(5)
C18 0.116(6) 0.080(4) 0.129(7) 0.039(4) -0.063(5) -0.033(4)
C19 0.062(3) 0.080(4) 0.129(6) 0.045(4) -0.017(3) -0.014(3)
C20 0.057(3) 0.058(2) 0.080(3) 0.016(2) 0.006(2) -0.002(2)
C27 0.057(3) 0.124(6) 0.160(8) 0.000(6) -0.006(4) 0.021(4)
C28 0.074(5) 0.144(7) 0.125(7) -0.002(5) -0.038(5) 0.014(4)
C29 0.084(5) 0.142(7) 0.065(4) -0.011(4) -0.029(4) 0.026(4)

loop_
_atom_type_symbol
_atom_type_description
_atom_type_scat_dispersion_real
_atom_type_scat_dispersion_imag
_atom_type_scat_source
C C 0.0033 0.0016 'International Tables Vol C Tables 4.2.6.8 and 6.1.1.4'
Pd Pd -0.9988 1.0072 'International Tables Vol C Tables 4.2.6.8 and 6.1.1.4'
N N 0.0061 0.0033 'International Tables Vol C Tables 4.2.6.8 and 6.1.1.4'
P P 0.1023 0.0942 'International Tables Vol C Tables 4.2.6.8 and 6.1.1.4'
Cl Cl 0.1484 0.1585 'International Tables Vol C Tables 4.2.6.8 and 6.1.1.4'
H H 0.0000 0.0000 'International Tables Vol C Tables 4.2.6.8 and 6.1.1.4'

loop_
_geom_angle_atom_site_label_1
_geom_angle_atom_site_label_2
_geom_angle_atom_site_label_3
_geom_angle
_geom_angle_site_symmetry_1
_geom_angle_site_symmetry_3
_geom_angle_publ_flag
C28 Pd1 P 128.6(3) . . ?
C28 Pd1 Cl1 131.6(3) . . ?
P Pd1 Cl1 96.70(6) . . ?
C9 P C3 105.14(18) . . ?
C9 P C1 104.48(19) . . ?
C3 P C1 99.74(17) . . ?
C9 P Pd1 106.74(13) . . ?
C3 P Pd1 119.90(13) . . ?
C1 P Pd1 119.16(13) . . ?
C8 C3 C4 119.3(4) . . ?
C8 C3 P 121.8(3) . . ?
C4 C3 P 118.5(3) . . ?
C3 C4 C5 119.4(4) . . ?
C6 C5 C4 120.1(5) . . ?
C5 C6 C7 121.3(5) . . ?
C6 C7 C8 119.7(5) . . ?
C3 C8 C7 120.1(4) . . ?
C14 C9 C10 118.4(4) . . ?
C14 C9 P 122.7(4) . . ?
C10 C9 P 118.5(4) . . ?
C11 C10 C9 120.7(6) . . ?
C12 C11 C10 120.3(6) . . ?
C11 C12 C13 119.9(4) . . ?
C14 C13 C12 120.5(6) . . ?
C13 C14 C9 120.2(5) . . ?
C21 N C2 123.4(4) . . ?
C2 C1 P 113.0(3) . . ?
N C2 C15 114.6(3) . . ?
N C2 C1 109.3(3) . . ?
C15 C2 C1 109.8(3) . . ?
C22 C21 N 123.0(4) . . ?
C22 C21 C26 118.5(4) . . ?
N C21 C26 118.5(5) . . ?
C21 C22 C23 120.8(5) . . ?
C24 C23 C22 120.7(6) . . ?
C23 C24 C25 118.9(5) . . ?
C24 C25 C26 122.0(6) . . ?
C25 C26 C21 119.1(6) . . ?
C16 C15 C20 117.9(5) . . ?
C16 C15 C2 122.6(4) . . ?
C20 C15 C2 119.5(4) . . ?
C15 C16 C17 119.0(6) . . ?
C18 C17 C16 121.1(7) . . ?
C17 C18 C19 120.4(6) . . ?
C18 C19 C20 119.5(7) . . ?
C19 C20 C15 122.2(6) . . ?
C27 C28 C29 128.8(9) . . ?
C27 C28 Pd1 74.3(5) . . ?
C29 C28 Pd1 71.9(4) . . ?

loop_
_geom_bond_atom_site_label_1
_geom_bond_atom_site_label_2
_geom_bond_distance
_geom_bond_site_symmetry_2
_geom_bond_publ_flag
Pd1 C28 2.135(7) . ?
Pd1 P 2.2806(9) . ?
Pd1 Cl1 2.3707(19) . ?
P C9 1.810(4) . ?
P C3 1.818(4) . ?
P C1 1.840(4) . ?
C3 C8 1.383(6) . ?
C3 C4 1.390(6) . ?
C4 C5 1.396(7) . ?
C5 C6 1.353(9) . ?
C6 C7 1.360(9) . ?
C7 C8 1.390(7) . ?
C9 C14 1.381(7) . ?
C9 C10 1.395(7) . ?
C10 C11 1.376(8) . ?
C11 C12 1.353(9) . ?
C12 C13 1.382(9) . ?
C13 C14 1.376(7) . ?
N C21 1.386(5) . ?
N C2 1.432(5) . ?
C1 C2 1.536(5) . ?
C2 C15 1.519(5) . ?
C21 C22 1.371(7) . ?
C21 C26 1.401(7) . ?
C22 C23 1.399(7) . ?
C23 C24 1.361(10) . ?
C24 C25 1.362(10) . ?
C25 C26 1.393(8) . ?
C15 C16 1.374(6) . ?
C15 C20 1.385(7) . ?
C16 C17 1.410(10) . ?
C17 C18 1.340(13) . ?
C18 C19 1.358(12) . ?
C19 C20 1.360(8) . ?
C27 C28 1.292(13) . ?
C28 C29 1.327(15) . ?
